data_7050354
loop_
_publ_author_name
'Lewinski, Janusz'
'Dranka, Maciej'
'Justyniak, Iwona'

_publ_section_title
;
The self-assembly switching of the group 13 tetrahedral Schiff
base complexes by changing the character of coordination centre
;
_journal_name_full 'New J.Chem.(Nouv.J.Chim.)'
_journal_year 2004
_chemical_formula_sum 'C12 H18 B N O'
_chemical_formula_weight 203.08
_chemical_name_systematic
;
(N-methyl-salicylideneiminato-O,N)-diethyl-boron(III)
;
_space_group_crystal_system orthorhombic
_space_group_IT_number 61
_space_group_name_Hall '-P 2ac 2ab'
_space_group_name_H-M_alt 'P b c a'
_atom_sites_solution_hydrogens geom
_atom_sites_solution_primary direct
_atom_sites_solution_secondary difmap
_cell_angle_alpha 90.00
_cell_angle_beta 90.00
_cell_angle_gamma 90.00
_cell_formula_units_Z 8
_cell_length_a 12.2407(9)
_cell_length_b 13.557(2)
_cell_length_c 14.531(2)
_cell_measurement_reflns_used 2736
_cell_measurement_temperature 100(2)
_cell_measurement_theta_max 27.103
_cell_measurement_theta_min 0.998
_cell_volume 2411.4(5)
_diffrn_ambient_temperature 100(2)
_diffrn_detector_area_resol_mean 18.2
_diffrn_measurement_details
;
71 frames, \f rotation 2.0\% per frame (160s per frame)
16 frames, \w rotation 2.0\% per frame (160s per frame)
;
_diffrn_measurement_device '\k-geometry diffractometr'
_diffrn_measurement_device_type 'Nonius Kappa-CCD'
_diffrn_measurement_method 'area detector \f and \w scans'
_diffrn_radiation_monochromator graphite
_diffrn_radiation_source 'fine-focus sealed tube'
_diffrn_radiation_type MoK\a
_diffrn_radiation_wavelength 0.71073
_diffrn_reflns_av_R_equivalents 0.0601
_diffrn_reflns_av_sigmaI/netI 0.0695
_diffrn_reflns_limit_h_max 13
_diffrn_reflns_limit_h_min -13
_diffrn_reflns_limit_k_max 14
_diffrn_reflns_limit_k_min -14
_diffrn_reflns_limit_l_max 15
_diffrn_reflns_limit_l_min -15
_diffrn_reflns_number 2856
_diffrn_reflns_theta_max 22.50
_diffrn_reflns_theta_min 2.64
_diffrn_standards_decay_% ?
_diffrn_standards_interval_count ?
_diffrn_standards_interval_time ?
_diffrn_standards_number ?
_exptl_absorpt_coefficient_mu 0.069
_exptl_absorpt_correction_T_max ?
_exptl_absorpt_correction_T_min ?
_exptl_absorpt_correction_type none
_exptl_absorpt_process_details ?
_exptl_crystal_colour yellow
_exptl_crystal_density_diffrn 1.119
_exptl_crystal_density_meas ?
_exptl_crystal_density_method 'not measured'
_exptl_crystal_description ?
_exptl_crystal_F_000 880
_exptl_crystal_size_max 0.24
_exptl_crystal_size_mid 0.22
_exptl_crystal_size_min 0.18
_refine_ls_extinction_coef 0.0059(9)
_refine_ls_extinction_expression Fc^*^=kFc[1+0.001xFc^2^\l^3^/sin(2\q)]^-1/4^
_refine_ls_extinction_method SHELXL
_refine_ls_goodness_of_fit_ref 1.077
_refine_ls_hydrogen_treatment constr
_refine_ls_matrix_type full
_refine_ls_number_parameters 140
_refine_ls_number_reflns 1567
_refine_ls_number_restraints 0
_refine_ls_restrained_S_all 1.077
_refine_ls_R_factor_all 0.0930
_refine_ls_R_factor_gt 0.0552
_refine_ls_shift/su_max 0.000
_refine_ls_shift/su_mean 0.000
_refine_ls_structure_factor_coef Fsqd
_refine_ls_weighting_details 'calc w=1/[\s^2^(Fo^2^)+(0.0366P)^2^+0.8851P] where P=(Fo^2^+2Fc^2^)/3'
_refine_ls_weighting_scheme calc
_refine_ls_wR_factor_gt 0.1009
_refine_ls_wR_factor_ref 0.1123
_reflns_number_gt 1105
_reflns_number_total 1567
_reflns_threshold_expression I>2\s(I)
_cod_depositor_comments
;
 Updating space group information.

 Antanas Vaitkus,
 2018-06-08

The following automatic conversions were performed:
'_symmetry_cell_setting' value 'Orthorhombic' changed to 'orthorhombic'
according to '/home/saulius/struct/CIF-dictionaries/cif_core.dic'
dictionary named 'cif_core.dic' version 2.4.1 from 2010-06-29.

Automatic conversion script
Id: cif_fix_enum 1527 2010-12-29 10:47:43Z saulius 
;
_cod_database_code 7050354

loop_
_space_group_symop_id
_space_group_symop_operation_xyz
1 'x, y, z'
2 '-x+1/2, -y, z+1/2'
3 'x+1/2, -y+1/2, -z'
4 '-x, y+1/2, -z+1/2'
5 '-x, -y, -z'
6 'x-1/2, y, -z-1/2'
7 '-x-1/2, y-1/2, z'
8 'x, -y-1/2, z-1/2'

loop_
_atom_site_label
_atom_site_type_symbol
_atom_site_fract_x
_atom_site_fract_y
_atom_site_fract_z
_atom_site_U_iso_or_equiv
_atom_site_adp_type
_atom_site_occupancy
_atom_site_symmetry_multiplicity
_atom_site_calc_flag
_atom_site_refinement_flags
_atom_site_disorder_assembly
_atom_site_disorder_group
B1 B 0.1169(2) 0.4367(2) 0.3041(2) 0.0237(8) Uani 1 1 d . . .
O1 O 0.17338(13) 0.48391(13) 0.22248(14) 0.0265(5) Uani 1 1 d . . .
N1 N -0.01206(16) 0.43669(16) 0.28236(16) 0.0239(6) Uani 1 1 d . . .
C1 C 0.1234(2) 0.53707(18) 0.1575(2) 0.0238(7) Uani 1 1 d . . .
C2 C 0.0090(2) 0.54232(18) 0.1523(2) 0.0224(7) Uani 1 1 d . . .
C3 C -0.0402(2) 0.59749(19) 0.0821(2) 0.0286(8) Uani 1 1 d . . .
H3 H -0.1177 0.6005 0.0785 0.034 Uiso 1 1 calc R . .
C4 C 0.0219(2) 0.64737(19) 0.0182(2) 0.0307(8) Uani 1 1 d . . .
H4 H -0.0119 0.6855 -0.0287 0.037 Uiso 1 1 calc R . .
C5 C 0.1350(2) 0.64074(19) 0.0238(2) 0.0283(7) Uani 1 1 d . . .
H5 H 0.1785 0.6742 -0.0205 0.034 Uiso 1 1 calc R . .
C6 C 0.1857(2) 0.58696(19) 0.0918(2) 0.0269(7) Uani 1 1 d . . .
H6 H 0.2632 0.5838 0.0941 0.032 Uiso 1 1 calc R . .
C7 C -0.0551(2) 0.48714(19) 0.2163(2) 0.0244(7) Uani 1 1 d . . .
H7 H -0.1323 0.4876 0.2100 0.029 Uiso 1 1 calc R . .
C8 C 0.1605(2) 0.32515(18) 0.3122(2) 0.0273(8) Uani 1 1 d . . .
H8A H 0.2405 0.3271 0.3220 0.033 Uiso 1 1 calc R . .
H8B H 0.1274 0.2948 0.3676 0.033 Uiso 1 1 calc R . .
C9 C 0.1369(2) 0.2585(2) 0.2295(2) 0.0352(8) Uani 1 1 d . . .
H9A H 0.0579 0.2490 0.2236 0.053 Uiso 1 1 calc R . .
H9B H 0.1725 0.1945 0.2386 0.053 Uiso 1 1 calc R . .
H9C H 0.1653 0.2895 0.1735 0.053 Uiso 1 1 calc R . .
C10 C 0.1366(2) 0.50271(18) 0.3952(2) 0.0257(7) Uani 1 1 d . . .
H10A H 0.0952 0.4727 0.4467 0.031 Uiso 1 1 calc R . .
H10B H 0.2151 0.4996 0.4114 0.031 Uiso 1 1 calc R . .
C11 C 0.1035(2) 0.61151(19) 0.3876(2) 0.0389(8) Uani 1 1 d . . .
H11A H 0.1402 0.6414 0.3345 0.058 Uiso 1 1 calc R . .
H11B H 0.1248 0.6464 0.4438 0.058 Uiso 1 1 calc R . .
H11C H 0.0242 0.6162 0.3794 0.058 Uiso 1 1 calc R . .
C12 C -0.0831(2) 0.3802(2) 0.3449(2) 0.0343(8) Uani 1 1 d . . .
H12A H -0.1598 0.3936 0.3301 0.051 Uiso 1 1 calc R . .
H12B H -0.0684 0.3999 0.4086 0.051 Uiso 1 1 calc R . .
H12C H -0.0684 0.3096 0.3377 0.051 Uiso 1 1 calc R . .
